data_7234726
loop_
_publ_author_name
'Yu-Fei Li'
'Dan Wang'
'Zhuang Liao'
'Yang Kang'
'Wei-Hua Ding'
'Xiang-Jun Zheng'
'Lin-Pei Jin'

_publ_section_title
;
 Luminescence tuning of the Dy-Zn metal-organic framework and its
 application in the detection of Fe(iii) ions
;
_journal_name_full 'Journal of Materials Chemistry C'
_journal_page_first 4211
_journal_page_last 4217
_journal_paper_doi 10.1039/C6TC00832A
_journal_volume 4
_journal_year 2016
_chemical_formula_sum 'C16 H8 Dy0.5 N8 O12 Zn2'
_chemical_formula_weight 716.29
_space_group_IT_number 23
_space_group_name_Hall 'I 2 2'
_space_group_name_H-M_alt 'I 2 2 2'
_symmetry_cell_setting orthorhombic
_symmetry_space_group_name_H-M 'I 2 2 2'
_atom_sites_solution_hydrogens geom
_atom_sites_solution_primary direct
_atom_sites_solution_secondary difmap
_cell_angle_alpha 90.00
_cell_angle_beta 90.00
_cell_angle_gamma 90.00
_cell_formula_units_Z 4
_cell_length_a 10.6590(19)
_cell_length_b 12.327(2)
_cell_length_c 18.406(4)
_cell_measurement_reflns_used 2794
_cell_measurement_temperature 293(2)
_cell_measurement_theta_max 25.46
_cell_measurement_theta_min 2.21
_cell_volume 2418.4(8)
_computing_cell_refinement 'Bruker SAINT'
_computing_data_collection 'Bruker APEX2'
_computing_data_reduction 'Bruker SAINT'
_computing_molecular_graphics 'Bruker SHELXTL'
_computing_publication_material 'Bruker SHELXTL'
_computing_structure_refinement 'SHELXL-97 (Sheldrick, 1997)'
_computing_structure_solution 'SHELXS-97 (Sheldrick, 1990)'
_diffrn_ambient_temperature 293(2)
_diffrn_measured_fraction_theta_full 0.999
_diffrn_measured_fraction_theta_max 0.999
_diffrn_measurement_device_type 'Bruker APEX-II CCD'
_diffrn_measurement_method '\f and \w scans'
_diffrn_radiation_monochromator graphite
_diffrn_radiation_source 'fine-focus sealed tube'
_diffrn_radiation_type MoK\a
_diffrn_radiation_wavelength 0.71073
_diffrn_reflns_av_R_equivalents 0.0362
_diffrn_reflns_av_sigmaI/netI 0.0485
_diffrn_reflns_limit_h_max 13
_diffrn_reflns_limit_h_min -12
_diffrn_reflns_limit_k_max 15
_diffrn_reflns_limit_k_min -16
_diffrn_reflns_limit_l_max 21
_diffrn_reflns_limit_l_min -23
_diffrn_reflns_number 8319
_diffrn_reflns_theta_full 27.56
_diffrn_reflns_theta_max 27.56
_diffrn_reflns_theta_min 1.99
_diffrn_standards_number 0
_exptl_absorpt_coefficient_mu 3.582
_exptl_absorpt_correction_T_max 0.7626
_exptl_absorpt_correction_T_min 0.5063
_exptl_absorpt_correction_type multi-scan
_exptl_absorpt_process_details SADABS
_exptl_crystal_colour colorless
_exptl_crystal_density_diffrn 1.967
_exptl_crystal_density_method 'not measured'
_exptl_crystal_description rod
_exptl_crystal_F_000 1396
_exptl_crystal_size_max 0.22
_exptl_crystal_size_mid 0.09
_exptl_crystal_size_min 0.08
_refine_diff_density_max 2.205
_refine_diff_density_min -0.656
_refine_diff_density_rms 0.184
_refine_ls_abs_structure_details 'Flack H D (1983), Acta Cryst. A39, 876-881'
_refine_ls_abs_structure_Flack 0.02(3)
_refine_ls_extinction_method none
_refine_ls_goodness_of_fit_ref 1.166
_refine_ls_hydrogen_treatment mixed
_refine_ls_matrix_type full
_refine_ls_number_parameters 143
_refine_ls_number_reflns 2789
_refine_ls_number_restraints 0
_refine_ls_restrained_S_all 1.166
_refine_ls_R_factor_all 0.0478
_refine_ls_R_factor_gt 0.0455
_refine_ls_shift/su_max 0.000
_refine_ls_shift/su_mean 0.000
_refine_ls_structure_factor_coef Fsqd
_refine_ls_weighting_details 'calc w=1/[\s^2^(Fo^2^)+(0.0928P)^2^+1.4334P] where P=(Fo^2^+2Fc^2^)/3'
_refine_ls_weighting_scheme calc
_refine_ls_wR_factor_gt 0.1440
_refine_ls_wR_factor_ref 0.1457
_reflns_number_gt 2699
_reflns_number_total 2789
_reflns_threshold_expression >2sigma(I)
_cod_data_source_file J-Mater-Chem-C-2016-4-4211.cif
_cod_data_source_block 150421a_0m
_cod_depositor_comments
;
The following automatic conversions were performed:

data item '_exptl_absorpt_correction_type' value 'Multi-scan' was
changed to 'multi-scan' in accordance with the built-in table derived
from the CIF Core dictionary named 'cif_core.dic' version 2.4.5 last
updated on 2014-11-21.

data item '_symmetry_cell_setting' value 'Orthorhombic' was changed
to 'orthorhombic' in accordance with the built-in table derived from
the CIF Core dictionary named 'cif_core.dic' version 2.4.5 last
updated on 2014-11-21.

Automatic conversion script
Id: cif_fix_values 6909 2019-04-08 15:41:33Z antanas 
;
_cod_original_sg_symbol_H-M I222
_cod_original_formula_sum 'C16 H8 Dy0.50 N8 O12 Zn2'
_cod_database_code 7234726

loop_
_symmetry_equiv_pos_as_xyz
'x, y, z'
'-x, -y, z'
'x, -y, -z'
'-x, y, -z'
'x+1/2, y+1/2, z+1/2'
'-x+1/2, -y+1/2, z+1/2'
'x+1/2, -y+1/2, -z+1/2'
'-x+1/2, y+1/2, -z+1/2'

loop_
_atom_site_label
_atom_site_type_symbol
_atom_site_fract_x
_atom_site_fract_y
_atom_site_fract_z
_atom_site_U_iso_or_equiv
_atom_site_adp_type
_atom_site_occupancy
_atom_site_symmetry_multiplicity
_atom_site_calc_flag
_atom_site_refinement_flags
_atom_site_disorder_assembly
_atom_site_disorder_group
N3' N 0.231(2) 0.0107(19) 0.3505(10) 0.082(7) Uiso 0.603(19) 1 d PG A 2
C6' C 0.345(2) -0.041(3) 0.3712(19) 0.19(2) Uiso 0.603(19) 1 d PG A 2
H6' H 0.4251 -0.0166 0.3605 0.222 Uiso 0.603(19) 1 calc PR A 2
N4' N 0.314(3) -0.136(2) 0.411(2) 0.19(2) Uiso 0.603(19) 1 d PG A 2
C8' C 0.181(3) -0.1427(19) 0.4152(16) 0.114(11) Uiso 0.603(19) 1 d PG A 2
H8' H 0.1353 -0.1970 0.4383 0.137 Uiso 0.603(19) 1 calc PR A 2
C7' C 0.130(2) -0.052(3) 0.3776(18) 0.19(2) Uiso 0.603(19) 1 d PG A 2
H7' H 0.0448 -0.0370 0.3718 0.224 Uiso 0.603(19) 1 calc PR A 2
N3 N 0.264(2) 0.0145(14) 0.3582(10) 0.044(6) Uiso 0.397(19) 1 d PG A 1
C7 C 0.237(3) 0.0118(15) 0.4337(10) 0.090(11) Uiso 0.397(19) 1 d PG A 1
H7 H 0.2193 0.0715 0.4629 0.108 Uiso 0.397(19) 1 calc PR A 1
C8 C 0.241(3) -0.0980(18) 0.4568(10) 0.071(9) Uiso 0.397(19) 1 d PG A 1
H8 H 0.2265 -0.1229 0.5038 0.085 Uiso 0.397(19) 1 calc PR A 1
N4 N 0.271(3) -0.1632(13) 0.3956(14) 0.083(9) Uiso 0.397(19) 1 d PG A 1
C6 C 0.285(3) -0.0937(17) 0.3347(10) 0.086(12) Uiso 0.397(19) 1 d PG A 1
H6 H 0.3049 -0.1152 0.2876 0.104 Uiso 0.397(19) 1 calc PR A 1
C1 C 0.1349(8) 0.2941(7) 0.3980(5) 0.0402(19) Uani 1 1 d . . .
C2 C 0.0516(9) 0.2914(9) 0.3323(5) 0.0373(19) Uani 1 1 d . . .
C3 C 0.001(2) 0.2329(9) 0.2255(5) 0.063(2) Uani 1 1 d . . .
H3 H 0.0032 0.1947 0.1819 0.076 Uiso 1 1 calc R . .
C4 C -0.0563(9) 0.3408(9) 0.3106(5) 0.039(2) Uani 1 1 d . . .
C5 C -0.1502(8) 0.4133(8) 0.3448(5) 0.0400(19) Uani 1 1 d . . .
Dy1 Dy 0.0000 0.5000 0.5000 0.02363(18) Uani 1 4 d S . .
N1 N 0.0890(8) 0.2231(8) 0.2781(5) 0.053(2) Uani 1 1 d . A .
N2 N -0.0872(8) 0.3029(8) 0.2430(5) 0.051(2) Uani 1 1 d . . .
O1 O 0.2354(7) 0.2419(8) 0.3931(4) 0.074(3) Uani 1 1 d . A .
O2 O 0.1056(6) 0.3460(5) 0.4526(3) 0.0398(13) Uani 1 1 d . . .
O3 O -0.1341(5) 0.4457(5) 0.4087(3) 0.0397(13) Uani 1 1 d . . .
O4 O -0.2463(7) 0.4357(6) 0.3081(4) 0.0539(17) Uani 1 1 d . . .
Zn1 Zn 0.24940(12) 0.14276(12) 0.29622(7) 0.0595(4) Uani 1 1 d . . .
O8 O 0.55(2) 0.212(11) 0.544(9) 1.34(14) Uiso 1 1 d . . .
O11 O 0.629(3) 0.348(2) 0.4853(19) 0.227(10) Uiso 1 1 d . . .

loop_
_atom_site_aniso_label
_atom_site_aniso_U_11
_atom_site_aniso_U_22
_atom_site_aniso_U_33
_atom_site_aniso_U_23
_atom_site_aniso_U_13
_atom_site_aniso_U_12
C1 0.037(4) 0.051(5) 0.033(4) -0.019(4) 0.007(3) -0.003(4)
C2 0.035(4) 0.054(6) 0.023(4) -0.016(4) 0.005(3) -0.003(4)
C3 0.062(5) 0.086(6) 0.041(4) -0.035(4) 0.007(8) 0.006(11)
C4 0.038(4) 0.055(6) 0.025(4) -0.016(4) -0.002(3) -0.005(4)
C5 0.038(4) 0.051(5) 0.032(4) -0.012(4) -0.001(3) -0.008(4)
Dy1 0.0314(3) 0.0287(3) 0.0107(2) 0.000 0.000 0.000
N1 0.046(4) 0.070(6) 0.043(5) -0.031(4) 0.007(4) 0.005(4)
N2 0.051(5) 0.072(6) 0.031(4) -0.024(4) -0.007(3) -0.006(4)
O1 0.050(4) 0.118(7) 0.053(5) -0.047(5) -0.008(4) 0.034(4)
O2 0.046(3) 0.046(3) 0.027(3) -0.010(3) 0.000(2) 0.011(3)
O3 0.035(3) 0.057(3) 0.028(3) -0.016(3) -0.008(2) 0.004(3)
O4 0.044(3) 0.077(4) 0.041(4) -0.024(3) -0.014(3) 0.006(3)
Zn1 0.0513(7) 0.0849(9) 0.0425(7) -0.0262(6) 0.0149(5) 0.0110(6)

loop_
_atom_type_symbol
_atom_type_description
_atom_type_scat_dispersion_real
_atom_type_scat_dispersion_imag
_atom_type_scat_source
C C 0.0033 0.0016 'International Tables Vol C Tables 4.2.6.8 and 6.1.1.4'
H H 0.0000 0.0000 'International Tables Vol C Tables 4.2.6.8 and 6.1.1.4'
N N 0.0061 0.0033 'International Tables Vol C Tables 4.2.6.8 and 6.1.1.4'
O O 0.0106 0.0060 'International Tables Vol C Tables 4.2.6.8 and 6.1.1.4'
Zn Zn 0.2839 1.4301 'International Tables Vol C Tables 4.2.6.8 and 6.1.1.4'
Dy Dy -0.1892 4.4098 'International Tables Vol C Tables 4.2.6.8 and 6.1.1.4'

loop_
_geom_angle_atom_site_label_1
_geom_angle_atom_site_label_2
_geom_angle_atom_site_label_3
_geom_angle
_geom_angle_site_symmetry_1
_geom_angle_site_symmetry_3
C6' N3' C7' 108.0 . .
C6' N3' Zn1 115.5(16) . .
C7' N3' Zn1 136.5(16) . .
N3' C6' N4' 108.0 . .
N3' C6' H6' 126.0 . .
N4' C6' H6' 126.0 . .
C8' N4' C6' 108.0 . .
C7' C8' N4' 108.0 . .
C7' C8' H8' 126.0 . .
N4' C8' H8' 126.0 . .
C8' C7' N3' 108.0 . .
C8' C7' H7' 126.0 . .
N3' C7' H7' 126.0 . .
C6 N3 C7 108.0 . .
C6 N3 Zn1 126.4(12) . .
C7 N3 Zn1 125.0(12) . .
C8 C7 N3 108.0 . .
C8 C7 H7 126.0 . .
N3 C7 H7 126.0 . .
N4 C8 C7 108.0 . .
N4 C8 H8 126.0 . .
C7 C8 H8 126.0 . .
C6 N4 C8 108.0 . .
N4 C6 N3 108.0 . .
N4 C6 H6 126.0 . .
N3 C6 H6 126.0 . .
O2 C1 O1 122.9(9) . .
O2 C1 C2 121.3(8) . .
O1 C1 C2 115.8(7) . .
C4 C2 N1 108.0(9) . .
C4 C2 C1 136.5(8) . .
N1 C2 C1 115.5(9) . .
N2 C3 N1 112.3(7) . .
N2 C3 H3 123.9 . .
N1 C3 H3 123.9 . .
C2 C4 N2 108.4(9) . .
C2 C4 C5 135.8(9) . .
N2 C4 C5 115.4(8) . .
O3 C5 O4 123.1(8) . .
O3 C5 C4 119.9(8) . .
O4 C5 C4 117.0(7) . .
O3 Dy1 O3 86.4(3) . 2_565
O3 Dy1 O3 146.2(3) . 4_556
O3 Dy1 O3 103.4(3) 2_565 4_556
O3 Dy1 O3 103.4(3) . 3_566
O3 Dy1 O3 146.2(3) 2_565 3_566
O3 Dy1 O3 86.4(3) 4_556 3_566
O3 Dy1 O2 70.8(2) . 2_565
O3 Dy1 O2 78.1(2) 2_565 2_565
O3 Dy1 O2 142.6(2) 4_556 2_565
O3 Dy1 O2 75.0(2) 3_566 2_565
O3 Dy1 O2 75.0(2) . 4_556
O3 Dy1 O2 142.6(2) 2_565 4_556
O3 Dy1 O2 78.1(2) 4_556 4_556
O3 Dy1 O2 70.8(2) 3_566 4_556
O2 Dy1 O2 123.4(3) 2_565 4_556
O3 Dy1 O2 142.6(2) . 3_566
O3 Dy1 O2 75.0(2) 2_565 3_566
O3 Dy1 O2 70.8(2) 4_556 3_566
O3 Dy1 O2 78.1(2) 3_566 3_566
O2 Dy1 O2 73.7(3) 2_565 3_566
O2 Dy1 O2 136.9(3) 4_556 3_566
O3 Dy1 O2 78.1(2) . .
O3 Dy1 O2 70.8(2) 2_565 .
O3 Dy1 O2 75.0(2) 4_556 .
O3 Dy1 O2 142.6(2) 3_566 .
O2 Dy1 O2 136.9(3) 2_565 .
O2 Dy1 O2 73.7(3) 4_556 .
O2 Dy1 O2 123.4(3) 3_566 .
C3 N1 C2 105.4(9) . .
C3 N1 Zn1 139.0(7) . .
C2 N1 Zn1 115.6(7) . .
C3 N2 C4 105.9(9) . .
C3 N2 Zn1 138.9(8) . 7_455
C4 N2 Zn1 115.0(7) . 7_455
C1 O1 Zn1 114.1(6) . .
C1 O2 Dy1 146.7(6) . .
C5 O3 Dy1 149.4(6) . .
C5 O4 Zn1 113.5(6) . 7_455
N3' Zn1 N3 11.4(9) . .
N3' Zn1 N2 124.1(8) . 7
N3 Zn1 N2 114.3(7) . 7
N3' Zn1 N1 114.7(8) . .
N3 Zn1 N1 124.4(7) . .
N2 Zn1 N1 121.1(4) 7 .
N3' Zn1 O4 94.9(7) . 7
N3 Zn1 O4 99.0(6) . 7
N2 Zn1 O4 79.0(3) 7 7
N1 Zn1 O4 95.3(3) . 7
N3' Zn1 O1 92.5(7) . .
N3 Zn1 O1 88.9(7) . .
N2 Zn1 O1 99.7(3) 7 .
N1 Zn1 O1 78.4(3) . .
O4 Zn1 O1 171.9(4) 7 .

loop_
_geom_bond_atom_site_label_1
_geom_bond_atom_site_label_2
_geom_bond_distance
_geom_bond_site_symmetry_2
N3' C6' 1.4200 .
N3' C7' 1.4200 .
N3' Zn1 1.92(2) .
C6' N4' 1.4200 .
C6' H6' 0.9300 .
N4' C8' 1.4200 .
C8' C7' 1.4200 .
C8' H8' 0.9300 .
C7' H7' 0.9300 .
N3 C6 1.4200 .
N3 C7 1.4200 .
N3 Zn1 1.956(16) .
C7 C8 1.4200 .
C7 H7 0.9300 .
C8 N4 1.4200 .
C8 H8 0.9300 .
N4 C6 1.4200 .
C6 H6 0.9300 .
C1 O2 1.232(10) .
C1 O1 1.253(11) .
C1 C2 1.501(13) .
C2 C4 1.361(12) .
C2 N1 1.365(11) .
C3 N2 1.318(19) .
C3 N1 1.351(19) .
C3 H3 0.9300 .
C4 N2 1.370(11) .
C4 C5 1.481(13) .
C5 O3 1.252(10) .
C5 O4 1.259(11) .
Dy1 O3 2.306(5) .
Dy1 O3 2.306(5) 2_565
Dy1 O3 2.306(5) 4_556
Dy1 O3 2.306(5) 3_566
Dy1 O2 2.373(6) 2_565
Dy1 O2 2.373(6) 4_556
Dy1 O2 2.373(6) 3_566
Dy1 O2 2.373(6) .
N1 Zn1 2.004(9) .
N2 Zn1 2.001(9) 7_455
O1 Zn1 2.166(7) .
O4 Zn1 2.150(6) 7_455
Zn1 N2 2.001(9) 7
Zn1 O4 2.150(6) 7

loop_
_geom_torsion_atom_site_label_1
_geom_torsion_atom_site_label_2
_geom_torsion_atom_site_label_3
_geom_torsion_atom_site_label_4
_geom_torsion
_geom_torsion_site_symmetry_1
_geom_torsion_site_symmetry_2
_geom_torsion_site_symmetry_3
_geom_torsion_site_symmetry_4
C7' N3' C6' N4' 0.0 . . . .
Zn1 N3' C6' N4' 179.4(16) . . . .
N3' C6' N4' C8' 0.0 . . . .
C6' N4' C8' C7' 0.0 . . . .
N4' C8' C7' N3' 0.0 . . . .
C6' N3' C7' C8' 0.0 . . . .
Zn1 N3' C7' C8' -179(2) . . . .
C6 N3 C7 C8 0.0 . . . .
Zn1 N3 C7 C8 171(2) . . . .
N3 C7 C8 N4 0.0 . . . .
C7 C8 N4 C6 0.0 . . . .
C8 N4 C6 N3 0.0 . . . .
C7 N3 C6 N4 0.0 . . . .
Zn1 N3 C6 N4 -171(2) . . . .
O2 C1 C2 C4 5.9(17) . . . .
O1 C1 C2 C4 -173.1(11) . . . .
O2 C1 C2 N1 -174.2(10) . . . .
O1 C1 C2 N1 6.8(14) . . . .
N1 C2 C4 N2 0.5(11) . . . .
C1 C2 C4 N2 -179.6(12) . . . .
N1 C2 C4 C5 172.7(12) . . . .
C1 C2 C4 C5 -7.4(19) . . . .
C2 C4 C5 O3 3.2(17) . . . .
N2 C4 C5 O3 174.9(9) . . . .
C2 C4 C5 O4 -174.0(10) . . . .
N2 C4 C5 O4 -2.2(14) . . . .
N2 C3 N1 C2 0.4(16) . . . .
N2 C3 N1 Zn1 -178.4(9) . . . .
C4 C2 N1 C3 -0.5(13) . . . .
C1 C2 N1 C3 179.5(10) . . . .
C4 C2 N1 Zn1 178.6(6) . . . .
C1 C2 N1 Zn1 -1.3(12) . . . .
N1 C3 N2 C4 -0.1(16) . . . .
N1 C3 N2 Zn1 -174.5(9) . . . 7_455
C2 C4 N2 C3 -0.2(12) . . . .
C5 C4 N2 C3 -174.2(11) . . . .
C2 C4 N2 Zn1 175.7(6) . . . 7_455
C5 C4 N2 Zn1 1.7(12) . . . 7_455
O2 C1 O1 Zn1 172.6(8) . . . .
C2 C1 O1 Zn1 -8.4(12) . . . .
O1 C1 O2 Dy1 147.6(10) . . . .
C2 C1 O2 Dy1 -31.4(17) . . . .
O3 Dy1 O2 C1 39.2(11) . . . .
O3 Dy1 O2 C1 -51.1(11) 2_565 . . .
O3 Dy1 O2 C1 -161.4(12) 4_556 . . .
O3 Dy1 O2 C1 135.8(11) 3_566 . . .
O2 Dy1 O2 C1 -4.9(11) 2_565 . . .
O2 Dy1 O2 C1 116.9(12) 4_556 . . .
O2 Dy1 O2 C1 -107.2(12) 3_566 . . .
O4 C5 O3 Dy1 -148.4(9) . . . .
C4 C5 O3 Dy1 34.6(18) . . . .
O3 Dy1 O3 C5 27.0(12) 2_565 . . .
O3 Dy1 O3 C5 -81.9(12) 4_556 . . .
O3 Dy1 O3 C5 174.3(14) 3_566 . . .
O2 Dy1 O3 C5 105.6(13) 2_565 . . .
O2 Dy1 O3 C5 -120.2(13) 4_556 . . .
O2 Dy1 O3 C5 86.4(13) 3_566 . . .
O2 Dy1 O3 C5 -44.1(12) . . . .
O3 C5 O4 Zn1 -175.5(7) . . . 7_455
C4 C5 O4 Zn1 1.6(11) . . . 7_455
C6' N3' Zn1 N3 -23(5) . . . .
C7' N3' Zn1 N3 157(6) . . . .
C6' N3' Zn1 N2 9(2) . . . 7
C7' N3' Zn1 N2 -172(2) . . . 7
C6' N3' Zn1 N1 -172.9(18) . . . .
C7' N3' Zn1 N1 6(2) . . . .
C6' N3' Zn1 O4 89.0(19) . . . 7
C7' N3' Zn1 O4 -92(2) . . . 7
C6' N3' Zn1 O1 -94.5(19) . . . .
C7' N3' Zn1 O1 85(2) . . . .
C6 N3 Zn1 N3' 76(5) . . . .
C7 N3 Zn1 N3' -94(5) . . . .
C6 N3 Zn1 N2 -76.1(18) . . . 7
C7 N3 Zn1 N2 114.0(16) . . . 7
C6 N3 Zn1 N1 108.6(17) . . . .
C7 N3 Zn1 N1 -61.3(19) . . . .
C6 N3 Zn1 O4 5.9(18) . . . 7
C7 N3 Zn1 O4 -164.0(16) . . . 7
C6 N3 Zn1 O1 -176.2(18) . . . .
C7 N3 Zn1 O1 13.9(16) . . . .
C3 N1 Zn1 N3' -96.0(16) . . . .
C2 N1 Zn1 N3' 85.2(11) . . . .
C3 N1 Zn1 N3 -102.8(16) . . . .
C2 N1 Zn1 N3 78.4(12) . . . .
C3 N1 Zn1 N2 82.2(15) . . . 7
C2 N1 Zn1 N2 -96.6(9) . . . 7
C3 N1 Zn1 O4 1.9(15) . . . 7
C2 N1 Zn1 O4 -176.9(8) . . . 7
C3 N1 Zn1 O1 176.6(15) . . . .
C2 N1 Zn1 O1 -2.1(8) . . . .
C1 O1 Zn1 N3' -108.7(12) . . . .
C1 O1 Zn1 N3 -119.5(11) . . . .
C1 O1 Zn1 N2 126.1(9) . . . 7
C1 O1 Zn1 N1 6.1(9) . . . .
C1 O1 Zn1 O4 46(3) . . . 7
